data_4125169
loop_
_publ_author_name
'Tao, Ye'
'Xu, Lijia'
'Zhang, Zhen'
'Chen, Runfeng'
'Li, Huanhuan'
'Xu, Hui'
'Zheng, Chao'
'Huang, Wei'

_publ_section_title
;
 Achieving Optimal Self-Adaptivity for Dynamic Tuning of Organic
 Semiconductors through Resonance Engineering.
;
_journal_issue 30
_journal_name_full 'Journal of the American Chemical Society'
_journal_page_first 9655
_journal_page_last 9662
_journal_paper_doi 10.1021/jacs.6b05042
_journal_volume 138
_journal_year 2016
_chemical_formula_sum 'C30 H21 N2 P S'
_chemical_formula_weight 472.52
_chemical_name_systematic
; 
 ? 
;
_space_group_IT_number 2
_symmetry_cell_setting triclinic
_symmetry_space_group_name_Hall '-P 1'
_symmetry_space_group_name_H-M 'P -1'
_atom_sites_solution_hydrogens geom
_atom_sites_solution_primary direct
_atom_sites_solution_secondary difmap
_audit_creation_method SHELXL-97
_cell_angle_alpha 72.481(2)
_cell_angle_beta 69.051(2)
_cell_angle_gamma 73.391(2)
_cell_formula_units_Z 2
_cell_length_a 9.5544(15)
_cell_length_b 11.6505(19)
_cell_length_c 12.0027(19)
_cell_measurement_reflns_used 3613
_cell_measurement_temperature 296(2)
_cell_measurement_theta_max 27.4323
_cell_measurement_theta_min 2.3296
_cell_volume 1165.8(3)
_computing_structure_refinement 'SHELXL-97 (Sheldrick, 1997)'
_computing_structure_solution 'SHELXS-97 (Sheldrick, 1990)'
_diffrn_ambient_temperature 296(2)
_diffrn_measured_fraction_theta_full 0.969
_diffrn_measured_fraction_theta_max 0.969
_diffrn_measurement_device_type 'Bruker SMART APEX'
_diffrn_radiation_monochromator graphite
_diffrn_radiation_source 'fine-focus sealed tube'
_diffrn_radiation_type MoK\a
_diffrn_radiation_wavelength 0.71073
_diffrn_reflns_av_R_equivalents 0.0180
_diffrn_reflns_av_sigmaI/netI 0.0336
_diffrn_reflns_limit_h_max 11
_diffrn_reflns_limit_h_min -10
_diffrn_reflns_limit_k_max 14
_diffrn_reflns_limit_k_min -11
_diffrn_reflns_limit_l_max 14
_diffrn_reflns_limit_l_min -12
_diffrn_reflns_number 6164
_diffrn_reflns_theta_full 26.00
_diffrn_reflns_theta_max 26.00
_diffrn_reflns_theta_min 1.86
_exptl_absorpt_coefficient_mu 0.230
_exptl_absorpt_correction_T_max 0.9774
_exptl_absorpt_correction_T_min 0.9730
_exptl_absorpt_correction_type multi-scan
_exptl_crystal_colour colorless
_exptl_crystal_density_diffrn 1.346
_exptl_crystal_density_method 'not measured'
_exptl_crystal_description block
_exptl_crystal_F_000 492
_exptl_crystal_size_max 0.12
_exptl_crystal_size_mid 0.11
_exptl_crystal_size_min 0.10
_refine_diff_density_max 0.262
_refine_diff_density_min -0.276
_refine_diff_density_rms 0.057
_refine_ls_extinction_coef 0.030(3)
_refine_ls_extinction_expression Fc^*^=kFc[1+0.001xFc^2^\l^3^/sin(2\q)]^-1/4^
_refine_ls_extinction_method SHELXL
_refine_ls_goodness_of_fit_ref 1.052
_refine_ls_hydrogen_treatment mixed
_refine_ls_matrix_type full
_refine_ls_number_parameters 308
_refine_ls_number_reflns 4443
_refine_ls_number_restraints 0
_refine_ls_restrained_S_all 1.052
_refine_ls_R_factor_all 0.0481
_refine_ls_R_factor_gt 0.0378
_refine_ls_shift/su_max 0.001
_refine_ls_shift/su_mean 0.000
_refine_ls_structure_factor_coef Fsqd
_refine_ls_weighting_details 'calc w=1/[\s^2^(Fo^2^)+(0.0549P)^2^+0.3235P] where P=(Fo^2^+2Fc^2^)/3'
_refine_ls_weighting_scheme calc
_refine_ls_wR_factor_gt 0.0996
_refine_ls_wR_factor_ref 0.1118
_reflns_number_gt 3612
_reflns_number_total 4443
_reflns_threshold_expression >2sigma(I)
_cod_data_source_file ja6b05042_si_002.cif
_cod_data_source_block zhengdnczps_0m
_cod_depositor_comments
;
The following automatic conversions were performed:

'_symmetry_cell_setting' value 'Triclinic' changed to 'triclinic'
according to
/usr/data/users/saulius/crontab/automatic-downloads/rss-feeds/ACS/lib/dictionaries/cif_core.dic
dictionary named 'cif_core.dic' version 2.4.2 from 2011-04-26.

Automatic conversion script
Id: cif_fix_values 4268 2015-11-12 08:31:59Z antanas 

 Adding full bibliography for 4125169--4125170.cif.
;
_cod_original_sg_symbol_H-M P-1
_cod_database_code 4125169

loop_
_symmetry_equiv_pos_as_xyz
'x, y, z'
'-x, -y, -z'

loop_
_atom_site_label
_atom_site_type_symbol
_atom_site_fract_x
_atom_site_fract_y
_atom_site_fract_z
_atom_site_U_iso_or_equiv
_atom_site_adp_type
_atom_site_occupancy
_atom_site_symmetry_multiplicity
_atom_site_calc_flag
_atom_site_refinement_flags
C1 C 0.5740(2) 0.73354(17) 0.32098(17) 0.0403(4) Uani 1 1 d .
C2 C 0.4649(2) 0.6901(2) 0.3023(2) 0.0574(6) Uani 1 1 d .
H2 H 0.4865 0.6595 0.2335 0.069 Uiso 1 1 calc R
C3 C 0.3233(3) 0.6939(2) 0.3894(3) 0.0683(7) Uani 1 1 d .
H3 H 0.2489 0.6648 0.3789 0.082 Uiso 1 1 calc R
C4 C 0.2889(3) 0.7396(2) 0.4918(2) 0.0689(7) Uani 1 1 d .
H4 H 0.1933 0.7388 0.5498 0.083 Uiso 1 1 calc R
C5 C 0.3948(2) 0.7862(2) 0.5085(2) 0.0562(5) Uani 1 1 d .
H5 H 0.3712 0.8179 0.5770 0.067 Uiso 1 1 calc R
C6 C 0.5382(2) 0.78556(17) 0.42146(16) 0.0409(4) Uani 1 1 d .
C7 C 0.6697(2) 0.83048(16) 0.41002(16) 0.0388(4) Uani 1 1 d .
C8 C 0.6949(2) 0.89282(19) 0.48133(17) 0.0491(5) Uani 1 1 d .
H8 H 0.6185 0.9123 0.5509 0.059 Uiso 1 1 calc R
C9 C 0.8343(3) 0.9252(2) 0.44751(19) 0.0534(5) Uani 1 1 d .
H9 H 0.8533 0.9657 0.4950 0.064 Uiso 1 1 calc R
C10 C 0.9462(2) 0.8974(2) 0.3429(2) 0.0531(5) Uani 1 1 d .
H10 H 1.0398 0.9201 0.3213 0.064 Uiso 1 1 calc R
C11 C 0.9241(2) 0.83721(18) 0.26923(19) 0.0484(5) Uani 1 1 d .
H11 H 1.0002 0.8210 0.1983 0.058 Uiso 1 1 calc R
C12 C 0.7848(2) 0.80172(16) 0.30447(16) 0.0371(4) Uani 1 1 d .
C13 C 1.0751(2) 0.56895(16) 0.20023(17) 0.0412(4) Uani 1 1 d .
C14 C 1.0056(3) 0.49646(19) 0.31103(19) 0.0519(5) Uani 1 1 d .
H14 H 0.9005 0.5005 0.3384 0.062 Uiso 1 1 calc R
C15 C 1.1001(3) 0.4180(2) 0.3786(2) 0.0619(6) Uani 1 1 d .
H15 H 1.0572 0.3686 0.4533 0.074 Uiso 1 1 calc R
C16 C 1.2568(3) 0.4110(2) 0.3382(2) 0.0640(6) Uani 1 1 d .
H16 H 1.3170 0.3564 0.3856 0.077 Uiso 1 1 calc R
C17 C 1.3245(3) 0.48322(19) 0.2292(2) 0.0536(5) Uani 1 1 d .
H17 H 1.4298 0.4781 0.2023 0.064 Uiso 1 1 calc R
C18 C 1.2323(2) 0.56432(17) 0.15983(17) 0.0410(4) Uani 1 1 d .
C19 C 1.2648(2) 0.65535(17) 0.04716(17) 0.0397(4) Uani 1 1 d .
C20 C 1.4010(2) 0.6916(2) -0.02924(19) 0.0501(5) Uani 1 1 d .
H20 H 1.4929 0.6533 -0.0118 0.060 Uiso 1 1 calc R
C21 C 1.3969(2) 0.7851(2) -0.1309(2) 0.0563(5) Uani 1 1 d .
H21 H 1.4872 0.8093 -0.1836 0.068 Uiso 1 1 calc R
C22 C 1.2599(2) 0.8437(2) -0.15601(19) 0.0509(5) Uani 1 1 d .
H22 H 1.2599 0.9074 -0.2249 0.061 Uiso 1 1 calc R
C23 C 1.1228(2) 0.80978(18) -0.08115(17) 0.0450(4) Uani 1 1 d .
H23 H 1.0312 0.8502 -0.0984 0.054 Uiso 1 1 calc R
C24 C 1.1264(2) 0.71361(16) 0.02045(16) 0.0370(4) Uani 1 1 d .
C25 C 0.7807(2) 0.78971(18) -0.00136(17) 0.0408(4) Uani 1 1 d .
C26 C 0.7218(2) 0.91161(19) 0.00593(19) 0.0510(5) Uani 1 1 d .
H26 H 0.7038 0.9351 0.0781 0.061 Uiso 1 1 calc R
C27 C 0.6899(3) 0.9982(2) -0.0943(2) 0.0616(6) Uani 1 1 d .
H27 H 0.6502 1.0799 -0.0892 0.074 Uiso 1 1 calc R
C28 C 0.7165(3) 0.9642(2) -0.2011(2) 0.0631(6) Uani 1 1 d .
H28 H 0.6941 1.0227 -0.2680 0.076 Uiso 1 1 calc R
C29 C 0.7764(3) 0.8432(2) -0.2095(2) 0.0626(6) Uani 1 1 d .
H29 H 0.7959 0.8209 -0.2826 0.075 Uiso 1 1 calc R
C30 C 0.8073(2) 0.7555(2) -0.11025(19) 0.0525(5) Uani 1 1 d .
H30 H 0.8456 0.6738 -0.1157 0.063 Uiso 1 1 calc R
N1 N 0.72835(17) 0.73897(14) 0.24918(14) 0.0397(4) Uani 1 1 d .
N2 N 1.00656(16) 0.65942(14) 0.11424(13) 0.0388(3) Uani 1 1 d .
P1 P 0.82136(5) 0.67314(4) 0.12600(4) 0.03797(15) Uani 1 1 d .
S1 S 0.77097(6) 0.51963(5) 0.14107(5) 0.05471(18) Uani 1 1 d .

loop_
_atom_site_aniso_label
_atom_site_aniso_U_11
_atom_site_aniso_U_22
_atom_site_aniso_U_33
_atom_site_aniso_U_23
_atom_site_aniso_U_13
_atom_site_aniso_U_12
C1 0.0352(9) 0.0410(10) 0.0420(10) -0.0138(8) -0.0058(8) -0.0061(8)
C2 0.0421(11) 0.0681(14) 0.0704(14) -0.0368(12) -0.0081(10) -0.0118(10)
C3 0.0412(12) 0.0776(16) 0.0920(18) -0.0428(14) -0.0015(11) -0.0187(11)
C4 0.0423(12) 0.0776(17) 0.0785(17) -0.0340(14) 0.0120(11) -0.0203(11)
C5 0.0519(12) 0.0609(13) 0.0490(12) -0.0229(10) 0.0025(9) -0.0123(10)
C6 0.0425(10) 0.0386(10) 0.0373(10) -0.0095(8) -0.0065(8) -0.0072(8)
C7 0.0461(10) 0.0351(9) 0.0336(9) -0.0067(7) -0.0119(8) -0.0065(8)
C8 0.0619(13) 0.0509(11) 0.0362(10) -0.0140(8) -0.0138(9) -0.0104(10)
C9 0.0690(14) 0.0526(12) 0.0533(12) -0.0159(10) -0.0277(11) -0.0175(10)
C10 0.0505(12) 0.0535(12) 0.0643(13) -0.0165(10) -0.0195(10) -0.0174(10)
C11 0.0448(11) 0.0486(11) 0.0528(12) -0.0185(9) -0.0064(9) -0.0135(9)
C12 0.0413(9) 0.0334(9) 0.0366(9) -0.0084(7) -0.0115(7) -0.0069(7)
C13 0.0464(10) 0.0348(9) 0.0415(10) -0.0114(8) -0.0126(8) -0.0045(8)
C14 0.0552(12) 0.0455(11) 0.0473(11) -0.0064(9) -0.0111(9) -0.0079(9)
C15 0.0840(17) 0.0457(12) 0.0499(13) -0.0015(10) -0.0200(12) -0.0134(12)
C16 0.0837(17) 0.0454(12) 0.0669(15) -0.0031(11) -0.0404(13) -0.0058(11)
C17 0.0564(12) 0.0440(11) 0.0674(14) -0.0153(10) -0.0310(11) -0.0014(9)
C18 0.0434(10) 0.0375(9) 0.0456(10) -0.0157(8) -0.0152(8) -0.0038(8)
C19 0.0377(9) 0.0393(9) 0.0447(10) -0.0176(8) -0.0113(8) -0.0042(8)
C20 0.0363(10) 0.0566(12) 0.0586(13) -0.0183(10) -0.0114(9) -0.0086(9)
C21 0.0418(11) 0.0645(14) 0.0569(13) -0.0154(11) -0.0002(9) -0.0187(10)
C22 0.0510(12) 0.0519(12) 0.0439(11) -0.0078(9) -0.0050(9) -0.0161(10)
C23 0.0406(10) 0.0467(11) 0.0428(10) -0.0082(8) -0.0089(8) -0.0074(8)
C24 0.0351(9) 0.0375(9) 0.0376(9) -0.0146(7) -0.0047(7) -0.0073(7)
C25 0.0317(9) 0.0484(10) 0.0432(10) -0.0152(8) -0.0076(7) -0.0085(8)
C26 0.0464(11) 0.0513(12) 0.0490(12) -0.0153(9) -0.0085(9) -0.0034(9)
C27 0.0527(13) 0.0537(13) 0.0639(15) -0.0062(11) -0.0125(11) -0.0025(10)
C28 0.0532(13) 0.0780(17) 0.0549(14) 0.0065(12) -0.0221(11) -0.0231(12)
C29 0.0702(15) 0.0838(17) 0.0445(12) -0.0100(11) -0.0191(11) -0.0334(13)
C30 0.0570(12) 0.0601(13) 0.0471(11) -0.0175(10) -0.0143(9) -0.0172(10)
N1 0.0360(8) 0.0445(9) 0.0395(8) -0.0164(7) -0.0046(6) -0.0103(6)
N2 0.0345(8) 0.0387(8) 0.0376(8) -0.0074(6) -0.0071(6) -0.0049(6)
P1 0.0355(3) 0.0388(3) 0.0393(3) -0.0154(2) -0.00527(19) -0.00737(19)
S1 0.0543(3) 0.0460(3) 0.0663(4) -0.0247(3) -0.0060(3) -0.0160(2)

loop_
_atom_type_symbol
_atom_type_description
_atom_type_scat_dispersion_real
_atom_type_scat_dispersion_imag
_atom_type_scat_source
C C 0.0033 0.0016 'International Tables Vol C Tables 4.2.6.8 and 6.1.1.4'
H H 0.0000 0.0000 'International Tables Vol C Tables 4.2.6.8 and 6.1.1.4'
N N 0.0061 0.0033 'International Tables Vol C Tables 4.2.6.8 and 6.1.1.4'
P P 0.1023 0.0942 'International Tables Vol C Tables 4.2.6.8 and 6.1.1.4'
S S 0.1246 0.1234 'International Tables Vol C Tables 4.2.6.8 and 6.1.1.4'

loop_
_geom_angle_atom_site_label_1
_geom_angle_atom_site_label_2
_geom_angle_atom_site_label_3
_geom_angle
C2 C1 C6 120.81(17)
C2 C1 N1 130.18(17)
C6 C1 N1 108.98(16)
C3 C2 C1 117.7(2)
C3 C2 H2 121.2
C1 C2 H2 121.2
C4 C3 C2 122.0(2)
C4 C3 H3 119.0
C2 C3 H3 119.0
C5 C4 C3 120.4(2)
C5 C4 H4 119.8
C3 C4 H4 119.8
C4 C5 C6 119.1(2)
C4 C5 H5 120.4
C6 C5 H5 120.4
C5 C6 C1 119.79(18)
C5 C6 C7 132.62(18)
C1 C6 C7 107.59(16)
C8 C7 C12 120.50(18)
C8 C7 C6 131.82(18)
C12 C7 C6 107.67(15)
C9 C8 C7 119.09(19)
C9 C8 H8 120.5
C7 C8 H8 120.5
C8 C9 C10 119.94(18)
C8 C9 H9 120.0
C10 C9 H9 120.0
C11 C10 C9 122.42(19)
C11 C10 H10 118.8
C9 C10 H10 118.8
C10 C11 C12 117.91(19)
C10 C11 H11 121.0
C12 C11 H11 121.0
C11 C12 C7 120.11(17)
C11 C12 N1 131.16(17)
C7 C12 N1 108.71(15)
C14 C13 C18 121.66(18)
C14 C13 N2 129.07(18)
C18 C13 N2 109.22(16)
C15 C14 C13 116.9(2)
C15 C14 H14 121.5
C13 C14 H14 121.5
C14 C15 C16 121.9(2)
C14 C15 H15 119.1
C16 C15 H15 119.1
C17 C16 C15 120.9(2)
C17 C16 H16 119.5
C15 C16 H16 119.5
C16 C17 C18 118.6(2)
C16 C17 H17 120.7
C18 C17 H17 120.7
C17 C18 C13 120.00(19)
C17 C18 C19 132.51(19)
C13 C18 C19 107.46(16)
C20 C19 C24 120.46(18)
C20 C19 C18 131.44(18)
C24 C19 C18 108.08(16)
C21 C20 C19 118.64(19)
C21 C20 H20 120.7
C19 C20 H20 120.7
C20 C21 C22 120.78(19)
C20 C21 H21 119.6
C22 C21 H21 119.6
C21 C22 C23 121.7(2)
C21 C22 H22 119.2
C23 C22 H22 119.2
C22 C23 C24 117.89(18)
C22 C23 H23 121.1
C24 C23 H23 121.1
C23 C24 C19 120.52(17)
C23 C24 N2 131.10(16)
C19 C24 N2 108.34(16)
C26 C25 C30 119.53(19)
C26 C25 P1 121.98(15)
C30 C25 P1 118.49(16)
C27 C26 C25 120.0(2)
C27 C26 H26 120.0
C25 C26 H26 120.0
C28 C27 C26 120.3(2)
C28 C27 H27 119.9
C26 C27 H27 119.9
C27 C28 C29 120.1(2)
C27 C28 H28 119.9
C29 C28 H28 119.9
C30 C29 C28 120.4(2)
C30 C29 H29 119.8
C28 C29 H29 119.8
C29 C30 C25 119.7(2)
C29 C30 H30 120.2
C25 C30 H30 120.2
C1 N1 C12 106.97(14)
C1 N1 P1 123.56(12)
C12 N1 P1 129.40(12)
C13 N2 C24 106.88(14)
C13 N2 P1 120.77(12)
C24 N2 P1 131.83(12)
N2 P1 N1 101.99(7)
N2 P1 C25 107.62(8)
N1 P1 C25 104.62(8)
N2 P1 S1 112.99(6)
N1 P1 S1 115.11(6)
C25 P1 S1 113.48(7)

loop_
_geom_bond_atom_site_label_1
_geom_bond_atom_site_label_2
_geom_bond_distance
C1 C2 1.390(3)
C1 C6 1.402(2)
C1 N1 1.426(2)
C2 C3 1.381(3)
C2 H2 0.9300
C3 C4 1.381(3)
C3 H3 0.9300
C4 C5 1.372(3)
C4 H4 0.9300
C5 C6 1.394(3)
C5 H5 0.9300
C6 C7 1.443(3)
C7 C8 1.393(3)
C7 C12 1.405(2)
C8 C9 1.374(3)
C8 H8 0.9300
C9 C10 1.382(3)
C9 H9 0.9300
C10 C11 1.382(3)
C10 H10 0.9300
C11 C12 1.389(3)
C11 H11 0.9300
C12 N1 1.428(2)
C13 C14 1.391(3)
C13 C18 1.394(3)
C13 N2 1.428(2)
C14 C15 1.384(3)
C14 H14 0.9300
C15 C16 1.385(4)
C15 H15 0.9300
C16 C17 1.371(3)
C16 H16 0.9300
C17 C18 1.392(3)
C17 H17 0.9300
C18 C19 1.440(3)
C19 C20 1.393(3)
C19 C24 1.404(3)
C20 C21 1.374(3)
C20 H20 0.9300
C21 C22 1.385(3)
C21 H21 0.9300
C22 C23 1.386(3)
C22 H22 0.9300
C23 C24 1.389(3)
C23 H23 0.9300
C24 N2 1.428(2)
C25 C26 1.387(3)
C25 C30 1.397(3)
C25 P1 1.790(2)
C26 C27 1.384(3)
C26 H26 0.9300
C27 C28 1.372(3)
C27 H27 0.9300
C28 C29 1.381(4)
C28 H28 0.9300
C29 C30 1.378(3)
C29 H29 0.9300
C30 H30 0.9300
N1 P1 1.7081(15)
N2 P1 1.6881(15)
P1 S1 1.9230(7)
